data_2211583
loop_
_publ_author_name
'Xiang Zhou'
'Cheng Ji'
'Jie Fu'
'Ting Chen'
'Li, Yu-Guang'

_publ_section_title
;
 Obacunone
;
_journal_coeditor_code RZ2087
_journal_issue 12
_journal_name_full 'Acta Crystallographica Section E'
_journal_page_first o5544
_journal_page_last o5546
_journal_paper_doi 10.1107/S1600536806046885
_journal_volume 62
_journal_year 2006
_chemical_formula_iupac 'C26 H30 O7'
_chemical_formula_moiety 'C26 H30 O7'
_chemical_formula_sum 'C26 H30 O7'
_chemical_formula_weight 454.50
_chemical_name_systematic
;
Obacunone
;
_space_group_IT_number 19
_symmetry_cell_setting orthorhombic
_symmetry_space_group_name_Hall 'P 2ac 2ab'
_symmetry_space_group_name_H-M 'P 21 21 21'
_atom_sites_solution_hydrogens geom
_atom_sites_solution_primary direct
_atom_sites_solution_secondary difmap
_audit_creation_method SHELXL-97
_cell_angle_alpha 90.00
_cell_angle_beta 90.00
_cell_angle_gamma 90.00
_cell_formula_units_Z 12
_cell_length_a 12.531(2)
_cell_length_b 23.041(5)
_cell_length_c 23.649(5)
_cell_measurement_reflns_used 2806
_cell_measurement_temperature 293(2)
_cell_measurement_theta_max 26.10
_cell_measurement_theta_min 2.13
_cell_volume 6828(2)
_computing_cell_refinement 'SAINT (Bruker, 2003)'
_computing_data_collection 'SMART (Bruker, 2003)'
_computing_data_reduction SAINT
_computing_molecular_graphics 'SHELXTL (Sheldrick, 1997b)'
_computing_publication_material SHELXL97
_computing_structure_refinement 'SHELXL97 (Sheldrick, 1997a)'
_computing_structure_solution 'SHELXS97 (Sheldrick, 1997a)'
_diffrn_ambient_temperature 293(2)
_diffrn_measured_fraction_theta_full 1.000
_diffrn_measured_fraction_theta_max 1.000
_diffrn_measurement_device_type 'Bruker SMART APEX area-detector'
_diffrn_measurement_method '\f and \w'
_diffrn_radiation_monochromator graphite
_diffrn_radiation_source 'fine-focus sealed tube'
_diffrn_radiation_type MoK\a
_diffrn_radiation_wavelength 0.71073
_diffrn_reflns_av_R_equivalents 0.0979
_diffrn_reflns_av_sigmaI/netI 0.0866
_diffrn_reflns_limit_h_max 13
_diffrn_reflns_limit_h_min -14
_diffrn_reflns_limit_k_max 26
_diffrn_reflns_limit_k_min -27
_diffrn_reflns_limit_l_max 23
_diffrn_reflns_limit_l_min -28
_diffrn_reflns_number 34845
_diffrn_reflns_theta_full 25.01
_diffrn_reflns_theta_max 25.01
_diffrn_reflns_theta_min 1.72
_diffrn_standards_decay_% 0
_diffrn_standards_interval_count 0
_diffrn_standards_interval_time 0
_diffrn_standards_number 0
_exptl_absorpt_coefficient_mu 0.096
_exptl_absorpt_correction_T_max 0.981
_exptl_absorpt_correction_T_min 0.972
_exptl_absorpt_correction_type multi-scan
_exptl_absorpt_process_details '(SADABS; Sheldrick, 1996)'
_exptl_crystal_colour Colourless
_exptl_crystal_density_diffrn 1.326
_exptl_crystal_density_method 'not measured'
_exptl_crystal_description Block
_exptl_crystal_F_000 2904
_exptl_crystal_size_max 0.30
_exptl_crystal_size_mid 0.25
_exptl_crystal_size_min 0.20
_refine_diff_density_max 0.204
_refine_diff_density_min -0.210
_refine_ls_extinction_coef 0.00153(17)
_refine_ls_extinction_expression Fc^*^=kFc[1+0.001xFc^2^\l^3^/sin(2\q)]^-1/4^
_refine_ls_extinction_method SHELXL97
_refine_ls_goodness_of_fit_ref 0.840
_refine_ls_hydrogen_treatment constr
_refine_ls_matrix_type full
_refine_ls_number_parameters 909
_refine_ls_number_reflns 6625
_refine_ls_number_restraints 3402
_refine_ls_restrained_S_all 0.787
_refine_ls_R_factor_all 0.1019
_refine_ls_R_factor_gt 0.0454
_refine_ls_shift/su_max 0.000
_refine_ls_shift/su_mean 0.000
_refine_ls_structure_factor_coef Fsqd
_refine_ls_weighting_details 'calc w=1/[\s^2^(Fo^2^)+(0.0501P)^2^] where P=(Fo^2^+2Fc^2^)/3'
_refine_ls_weighting_scheme calc
_refine_ls_wR_factor_gt 0.0940
_refine_ls_wR_factor_ref 0.1125
_reflns_number_gt 3328
_reflns_number_total 6625
_reflns_threshold_expression I>2\s(I)
_cod_data_source_file rz2087.cif
_cod_data_source_block I
_cod_depositor_comments
;
The following automatic conversions were performed:
'_geom_hbond_publ_flag' value 'YES' changed to 'yes' according to
'/home/saulius/struct/CIF-dictionaries/cif_core.dic' dictionary named
'cif_core.dic' version 2.4.1 from 2010-06-29 (15 times).

Automatic conversion script
Id: cif_fix_enum 1527 2010-12-29 10:47:43Z saulius 

The following automatic conversions were performed:

'_geom_hbond_publ_flag' value 'YES' changed to 'yes' according to
/home/saulius/struct/CIF-dictionaries/cif_core.dic dictionary named
'cif_core.dic' version 2.4.1 from 2010-06-29 (15 times).

Automatic conversion script
Id: cif_fix_values 1715 2011-07-08 13:25:40Z adriana 
;
_cod_database_code 2211583
_cod_database_fobs_code 2211583

loop_
_symmetry_equiv_pos_as_xyz
'x, y, z'
'-x+1/2, -y, z+1/2'
'-x, y+1/2, -z+1/2'
'x+1/2, -y+1/2, -z'

loop_
_atom_site_type_symbol
_atom_site_label
_atom_site_fract_x
_atom_site_fract_y
_atom_site_fract_z
_atom_site_U_iso_or_equiv
_atom_site_adp_type
_atom_site_calc_flag
_atom_site_refinement_flags
_atom_site_occupancy
O O1 0.0005(3) 0.19056(16) 0.96013(14) 0.0771(10) Uani d U 1
O O2 -0.0878(3) 0.2288(2) 0.88883(17) 0.1064(14) Uani d U 1
O O3 0.3613(3) 0.01825(17) 0.98026(17) 0.0873(12) Uani d U 1
O O4 0.6046(3) 0.12341(17) 0.99122(15) 0.0886(11) Uani d U 1
O O5 0.7003(3) 0.05236(19) 0.90189(19) 0.0978(12) Uani d U 1
O O6 0.6939(4) -0.0168(2) 0.9663(3) 0.160(2) Uani d U 1
O O7 0.7697(4) 0.1650(3) 0.7502(3) 0.159(2) Uani d U 1
O O8 0.4192(3) 0.31591(15) 0.44019(13) 0.0654(9) Uani d U 1
O O9 0.2742(4) 0.3495(3) 0.40004(19) 0.176(3) Uani d U 1
O O10 0.6543(2) 0.39193(15) 0.65123(13) 0.0671(9) Uani d U 1
O O11 0.5451(2) 0.26971(14) 0.75424(12) 0.0608(8) Uani d U 1
O O12 0.5205(2) 0.36795(15) 0.83072(12) 0.0672(9) Uani d U 1
O O13 0.6954(3) 0.36627(16) 0.83349(14) 0.0752(10) Uani d U 1
O O14 0.1894(3) 0.4059(2) 0.88228(17) 0.1028(14) Uani d U 1
O O15 1.0580(2) 0.32458(13) 0.67204(13) 0.0571(8) Uani d U 1
O O16 1.0940(3) 0.24572(15) 0.72103(16) 0.0814(11) Uani d U 1
O O17 0.7828(3) 0.54047(14) 0.65897(13) 0.0632(9) Uani d U 1
O O18 0.8853(2) 0.61457(13) 0.79796(12) 0.0565(8) Uani d U 1
O O19 0.6579(3) 0.63751(13) 0.81367(14) 0.0621(9) Uani d U 1
O O20 0.6659(3) 0.68626(14) 0.73355(14) 0.0714(10) Uani d U 1
O O21 0.5427(4) 0.55180(18) 0.97283(18) 0.0990(13) Uani d U 1
C C1 -0.0031(5) 0.2098(2) 0.9062(2) 0.0729(15) Uani d U 1
C C2 0.0935(5) 0.2128(2) 0.8730(2) 0.0715(14) Uani d U 1
H H2 0.0853 0.2220 0.8350 0.086 Uiso calc R 1
C C3 0.1915(4) 0.2039(2) 0.8905(2) 0.0657(14) Uani d U 1
H H3 0.2445 0.2136 0.8647 0.079 Uiso calc R 1
C C4 0.2311(4) 0.1804(2) 0.94636(19) 0.0619(12) Uani d U 1
C C5 0.3469(4) 0.1600(2) 0.93362(19) 0.0596(12) Uani d U 1
H H5 0.3398 0.1357 0.8998 0.072 Uiso calc R 1
C C6 0.4041(4) 0.1199(2) 0.9777(2) 0.0630(13) Uani d U 1
C C7 0.3316(5) 0.0675(3) 0.9849(2) 0.0748(15) Uani d U 1
C C8 0.2168(4) 0.0818(2) 0.9994(2) 0.0784(15) Uani d U 1
H H8A 0.2142 0.0977 1.0373 0.094 Uiso calc R 1
H H8B 0.1754 0.0463 0.9992 0.094 Uiso calc R 1
C C9 0.1645(4) 0.1257(2) 0.9582(2) 0.0617(13) Uani d U 1
H H9 0.1612 0.1053 0.9219 0.074 Uiso calc R 1
C C10 0.0456(4) 0.1339(3) 0.9760(2) 0.0720(15) Uani d U 1
C C11 0.4277(4) 0.2064(2) 0.9166(2) 0.0692(14) Uani d U 1
H H11A 0.3914 0.2374 0.8966 0.083 Uiso calc R 1
H H11B 0.4599 0.2228 0.9503 0.083 Uiso calc R 1
C C12 0.5144(4) 0.1809(2) 0.8790(2) 0.0712(14) Uani d U 1
H H12A 0.5786 0.2041 0.8829 0.085 Uiso calc R 1
H H12B 0.4915 0.1832 0.8399 0.085 Uiso calc R 1
C C13 0.5414(4) 0.1168(2) 0.8932(2) 0.0656(13) Uani d U 1
C C14 0.5159(4) 0.1055(2) 0.9547(2) 0.0655(13) Uani d U 1
C C15 0.5847(5) 0.0633(3) 0.9837(3) 0.0897(17) Uani d U 1
H H15 0.5530 0.0427 1.0159 0.108 Uiso calc R 1
C C16 0.6643(5) 0.0309(3) 0.9503(3) 0.1013(19) Uani d U 1
C C17 0.6642(4) 0.1102(3) 0.8842(2) 0.0799(15) Uani d U 1
H H17 0.7004 0.1391 0.9078 0.096 Uiso calc R 1
C C18 0.2245(5) 0.2295(2) 0.9918(2) 0.0814(16) Uani d U 1
H H18A 0.1562 0.2481 0.9895 0.122 Uiso calc R 1
H H18B 0.2798 0.2575 0.9849 0.122 Uiso calc R 1
H H18C 0.2336 0.2130 1.0287 0.122 Uiso calc R 1
C C19 0.4154(5) 0.1472(3) 1.0374(2) 0.0943(18) Uani d U 1
H H19A 0.3460 0.1513 1.0542 0.141 Uiso calc R 1
H H19B 0.4483 0.1847 1.0342 0.141 Uiso calc R 1
H H19C 0.4587 0.1226 1.0607 0.141 Uiso calc R 1
C C20 -0.0228(4) 0.0873(3) 0.9470(2) 0.0894(18) Uani d U 1
H H20A -0.0966 0.0935 0.9561 0.134 Uiso calc R 1
H H20B -0.0012 0.0496 0.9598 0.134 Uiso calc R 1
H H20C -0.0134 0.0898 0.9067 0.134 Uiso calc R 1
C C21 0.0251(5) 0.1334(3) 1.0391(2) 0.099(2) Uani d U 1
H H21A 0.0707 0.1612 1.0573 0.148 Uiso calc R 1
H H21B 0.0397 0.0954 1.0539 0.148 Uiso calc R 1
H H21C -0.0481 0.1432 1.0463 0.148 Uiso calc R 1
C C22 0.4837(4) 0.0731(2) 0.8551(2) 0.0780(15) Uani d U 1
H H22A 0.5160 0.0355 0.8592 0.117 Uiso calc R 1
H H22B 0.4890 0.0854 0.8164 0.117 Uiso calc R 1
H H22C 0.4098 0.0709 0.8658 0.117 Uiso calc R 1
C C23 0.7465(5) 0.1681(4) 0.8054(3) 0.122(2) Uani d U 1
H H23 0.7596 0.2005 0.8277 0.147 Uiso calc R 1
C C24 0.7013(4) 0.1179(3) 0.8251(3) 0.0934(17) Uani d U 1
C C25 0.7005(6) 0.0824(4) 0.7772(4) 0.130(2) Uani d U 1
H H25 0.6739 0.0447 0.7776 0.156 Uiso calc R 1
C C26 0.7382(5) 0.1052(4) 0.7342(3) 0.126(2) Uani d U 1
H H26 0.7453 0.0881 0.6988 0.151 Uiso calc R 1
C C27 0.3194(5) 0.3381(3) 0.4438(2) 0.0799(16) Uani d U 1
C C28 0.2658(4) 0.3408(2) 0.4965(2) 0.0644(13) Uani d U 1
H H28 0.1966 0.3553 0.4961 0.077 Uiso calc R 1
C C29 0.3040(4) 0.3248(2) 0.5460(2) 0.0604(13) Uani d U 1
H H29 0.2555 0.3263 0.5757 0.073 Uiso calc R 1
C C30 0.4157(3) 0.30432(19) 0.56203(17) 0.0431(10) Uani d U 1
C C31 0.4236(3) 0.31523(18) 0.62623(16) 0.0421(10) Uani d U 1
H H31 0.4062 0.3565 0.6304 0.051 Uiso calc R 1
C C32 0.5348(3) 0.30931(19) 0.65448(18) 0.0470(11) Uani d U 1
C C33 0.6032(3) 0.3545(2) 0.62557(19) 0.0519(11) Uani d U 1
C C34 0.6060(3) 0.3510(2) 0.56217(18) 0.0619(13) Uani d U 1
H H34A 0.6468 0.3170 0.5514 0.074 Uiso calc R 1
H H34B 0.6435 0.3848 0.5478 0.074 Uiso calc R 1
C C35 0.4957(3) 0.3477(2) 0.53325(17) 0.0504(11) Uani d U 1
H H35 0.4641 0.3861 0.5397 0.060 Uiso calc R 1
C C36 0.5097(3) 0.3442(2) 0.46792(18) 0.0521(12) Uani d U 1
C C37 0.3438(3) 0.28453(19) 0.66513(17) 0.0499(11) Uani d U 1
H H37A 0.2775 0.2775 0.6451 0.060 Uiso calc R 1
H H37B 0.3725 0.2475 0.6773 0.060 Uiso calc R 1
C C38 0.3237(3) 0.3232(2) 0.71606(18) 0.0528(12) Uani d U 1
H H38A 0.2918 0.3000 0.7458 0.063 Uiso calc R 1
H H38B 0.2725 0.3529 0.7055 0.063 Uiso calc R 1
C C39 0.4249(3) 0.35334(19) 0.73993(16) 0.0427(10) Uani d U 1
C C40 0.5219(3) 0.3196(2) 0.71899(17) 0.0461(11) Uani d U 1
C C41 0.6156(4) 0.3181(2) 0.75609(19) 0.0534(12) Uani d U 1
H H41 0.6848 0.3130 0.7374 0.064 Uiso calc R 1
C C42 0.6160(4) 0.3521(2) 0.8096(2) 0.0568(12) Uani d U 1
C C43 0.4216(3) 0.3474(2) 0.80498(18) 0.0601(12) Uani d U 1
H H43 0.4120 0.3063 0.8146 0.072 Uiso calc R 1
C C44 0.4265(4) 0.23985(19) 0.54478(19) 0.0621(13) Uani d U 1
H H44A 0.5006 0.2294 0.5437 0.093 Uiso calc R 1
H H44B 0.3954 0.2342 0.5081 0.093 Uiso calc R 1
H H44C 0.3901 0.2160 0.5719 0.093 Uiso calc R 1
C C45 0.5888(4) 0.2496(2) 0.6462(2) 0.0690(14) Uani d U 1
H H45A 0.6134 0.2462 0.6079 0.104 Uiso calc R 1
H H45B 0.5383 0.2193 0.6540 0.104 Uiso calc R 1
H H45C 0.6483 0.2462 0.6715 0.104 Uiso calc R 1
C C46 0.5184(4) 0.4047(2) 0.44315(19) 0.0679(14) Uani d U 1
H H46A 0.5299 0.4021 0.4031 0.102 Uiso calc R 1
H H46B 0.5773 0.4247 0.4603 0.102 Uiso calc R 1
H H46C 0.4536 0.4257 0.4503 0.102 Uiso calc R 1
C C47 0.6014(4) 0.3068(2) 0.4475(2) 0.0720(15) Uani d U 1
H H47A 0.5968 0.2691 0.4646 0.108 Uiso calc R 1
H H47B 0.6679 0.3246 0.4577 0.108 Uiso calc R 1
H H47C 0.5977 0.3029 0.4071 0.108 Uiso calc R 1
C C48 0.4320(3) 0.41737(19) 0.72268(18) 0.0547(12) Uani d U 1
H H48A 0.4918 0.4351 0.7412 0.082 Uiso calc R 1
H H48B 0.3676 0.4370 0.7336 0.082 Uiso calc R 1
H H48C 0.4409 0.4201 0.6825 0.082 Uiso calc R 1
C C49 0.2446(4) 0.3627(3) 0.8563(2) 0.0817(16) Uani d U 1
H H49 0.2214 0.3244 0.8539 0.098 Uiso calc R 1
C C50 0.3366(4) 0.3824(3) 0.8347(2) 0.0649(13) Uani d U 1
C C51 0.3383(5) 0.4419(3) 0.8501(2) 0.0889(17) Uani d U 1
H H51 0.3923 0.4684 0.8423 0.107 Uiso calc R 1
C C52 0.2492(5) 0.4526(3) 0.8775(3) 0.099(2) Uani d U 1
H H52 0.2305 0.4888 0.8917 0.119 Uiso calc R 1
C C53 1.0377(4) 0.2884(2) 0.7158(2) 0.0599(13) Uani d U 1
C C54 0.9604(3) 0.3050(2) 0.7579(2) 0.0580(12) Uani d U 1
H H54 0.9267 0.2750 0.7773 0.070 Uiso calc R 1
C C55 0.9324(3) 0.3587(2) 0.7719(2) 0.0541(12) Uani d U 1
H H55 0.8885 0.3628 0.8034 0.065 Uiso calc R 1
C C56 0.9650(3) 0.41435(18) 0.74172(16) 0.0422(10) Uani d U 1
C C57 0.8975(3) 0.46329(17) 0.76889(16) 0.0419(10) Uani d U 1
H H57 0.8238 0.4497 0.7649 0.050 Uiso calc R 1
C C58 0.8977(3) 0.52331(19) 0.73865(18) 0.0470(11) Uani d U 1
C C59 0.8537(4) 0.5126(2) 0.67990(18) 0.0485(11) Uani d U 1
C C60 0.9098(4) 0.4645(2) 0.64788(18) 0.0573(12) Uani d U 1
H H60A 0.9801 0.4781 0.6370 0.069 Uiso calc R 1
H H60B 0.8703 0.4568 0.6134 0.069 Uiso calc R 1
C C61 0.9224(3) 0.40707(18) 0.68051(16) 0.0473(11) Uani d U 1
H H61 0.8492 0.3930 0.6854 0.057 Uiso calc R 1
C C62 0.9773(4) 0.3598(2) 0.6432(2) 0.0663(14) Uani d U 1
C C63 0.9098(3) 0.47394(19) 0.83268(17) 0.0512(11) Uani d U 1
H H63A 0.9680 0.5008 0.8395 0.061 Uiso calc R 1
H H63B 0.9260 0.4377 0.8517 0.061 Uiso calc R 1
C C64 0.8051(3) 0.49936(18) 0.85607(17) 0.0487(11) Uani d U 1
H H64A 0.8206 0.5198 0.8910 0.058 Uiso calc R 1
H H64B 0.7572 0.4676 0.8651 0.058 Uiso calc R 1
C C65 0.7467(3) 0.54172(19) 0.81513(17) 0.0451(11) Uani d U 1
C C66 0.8290(3) 0.56534(18) 0.77308(17) 0.0428(10) Uani d U 1
C C67 0.8109(4) 0.62455(19) 0.7527(2) 0.0546(12) Uani d U 1
H H67 0.8421 0.6340 0.7158 0.066 Uiso calc R 1
C C68 0.7079(4) 0.6526(2) 0.7658(2) 0.0562(12) Uani d U 1
C C69 0.7048(4) 0.59314(19) 0.85058(19) 0.0530(11) Uani d U 1
H H69 0.7649 0.6104 0.8710 0.064 Uiso calc R 1
C C70 1.0864(3) 0.4243(2) 0.74710(18) 0.0555(12) Uani d U 1
H H70A 1.1002 0.4504 0.7778 0.083 Uiso calc R 1
H H70B 1.1132 0.4406 0.7126 0.083 Uiso calc R 1
H H70C 1.1212 0.3879 0.7542 0.083 Uiso calc R 1
C C71 1.0095(3) 0.5512(2) 0.7308(2) 0.0661(14) Uani d U 1
H H71A 1.0502 0.5287 0.7044 0.099 Uiso calc R 1
H H71B 1.0459 0.5523 0.7665 0.099 Uiso calc R 1
H H71C 1.0014 0.5900 0.7166 0.099 Uiso calc R 1
C C72 0.8912(4) 0.3167(3) 0.6220(2) 0.106(2) Uani d U 1
H H72A 0.9240 0.2877 0.5987 0.158 Uiso calc R 1
H H72B 0.8386 0.3373 0.6004 0.158 Uiso calc R 1
H H72C 0.8575 0.2985 0.6538 0.158 Uiso calc R 1
C C73 1.0421(5) 0.3831(3) 0.5953(2) 0.117(2) Uani d U 1
H H73A 1.0943 0.4098 0.6097 0.176 Uiso calc R 1
H H73B 0.9961 0.4028 0.5691 0.176 Uiso calc R 1
H H73C 1.0775 0.3517 0.5764 0.176 Uiso calc R 1
C C74 0.6530(3) 0.51264(19) 0.78365(18) 0.0497(12) Uani d U 1
H H74A 0.6107 0.5419 0.7653 0.075 Uiso calc R 1
H H74B 0.6095 0.4918 0.8102 0.075 Uiso calc R 1
H H74C 0.6804 0.4862 0.7558 0.075 Uiso calc R 1
C C75 0.6365(5) 0.5636(2) 0.9463(2) 0.0790(15) Uani d U 1
H H75 0.7033 0.5615 0.9634 0.095 Uiso calc R 1
C C76 0.6196(4) 0.5787(2) 0.8920(2) 0.0615(13) Uani d U 1
C C77 0.5086(5) 0.5787(2) 0.8843(2) 0.0813(16) Uani d U 1
H H77 0.4722 0.5885 0.8514 0.098 Uiso calc R 1
C C78 0.4639(5) 0.5616(3) 0.9342(3) 0.0936(18) Uani d U 1
H H78 0.3911 0.5572 0.9408 0.112 Uiso calc R 1

loop_
_atom_site_aniso_label
_atom_site_aniso_U_11
_atom_site_aniso_U_22
_atom_site_aniso_U_33
_atom_site_aniso_U_12
_atom_site_aniso_U_13
_atom_site_aniso_U_23
O1 0.100(3) 0.076(3) 0.055(2) 0.023(2) 0.011(2) -0.0080(19)
O2 0.092(3) 0.132(4) 0.095(3) 0.037(3) 0.000(3) 0.011(3)
O3 0.089(3) 0.057(3) 0.116(3) 0.001(2) -0.004(2) 0.022(2)
O4 0.095(2) 0.092(3) 0.079(2) -0.017(2) -0.042(2) 0.025(2)
O5 0.075(2) 0.092(3) 0.126(3) 0.004(2) -0.015(2) 0.031(3)
O6 0.124(4) 0.114(4) 0.243(6) 0.031(3) 0.018(4) 0.084(4)
O7 0.109(3) 0.222(5) 0.148(4) 0.025(4) 0.010(3) 0.063(5)
O8 0.062(2) 0.079(2) 0.0552(19) -0.0176(19) 0.0025(17) -0.0162(18)
O9 0.091(3) 0.367(8) 0.071(3) 0.005(4) -0.010(3) 0.036(4)
O10 0.060(2) 0.082(3) 0.058(2) -0.0236(19) -0.0018(18) -0.0019(19)
O11 0.0573(19) 0.058(2) 0.067(2) 0.0022(16) -0.0087(16) 0.0162(17)
O12 0.0510(19) 0.105(3) 0.0461(18) 0.0046(19) -0.0066(16) 0.0026(18)
O13 0.0494(19) 0.103(3) 0.073(2) -0.002(2) -0.0116(19) -0.003(2)
O14 0.078(3) 0.155(4) 0.075(3) 0.024(3) 0.027(2) 0.012(3)
O15 0.0478(18) 0.062(2) 0.061(2) 0.0190(16) -0.0004(16) -0.0035(17)
O16 0.077(2) 0.054(2) 0.113(3) 0.024(2) 0.016(2) 0.004(2)
O17 0.069(2) 0.062(2) 0.059(2) 0.0175(19) -0.0102(18) 0.0066(17)
O18 0.0636(18) 0.0418(18) 0.064(2) -0.0074(16) -0.0082(17) -0.0061(15)
O19 0.081(2) 0.0405(19) 0.065(2) 0.0153(17) 0.0073(19) -0.0030(16)
O20 0.099(3) 0.052(2) 0.063(2) 0.022(2) -0.011(2) 0.0011(18)
O21 0.110(3) 0.095(3) 0.093(3) 0.004(3) 0.034(3) -0.005(2)
C1 0.090(4) 0.061(3) 0.067(3) 0.016(3) -0.001(3) -0.012(3)
C2 0.089(4) 0.071(3) 0.055(3) 0.022(3) 0.001(3) 0.001(3)
C3 0.080(3) 0.061(3) 0.056(3) 0.011(3) 0.002(3) 0.009(2)
C4 0.086(3) 0.050(3) 0.049(3) 0.001(3) -0.002(3) 0.001(2)
C5 0.081(3) 0.049(3) 0.048(3) -0.002(3) -0.010(2) 0.007(2)
C6 0.079(3) 0.057(3) 0.053(3) -0.003(3) -0.012(2) 0.010(2)
C7 0.090(4) 0.063(3) 0.071(3) 0.004(3) -0.008(3) 0.021(3)
C8 0.088(3) 0.068(3) 0.080(3) 0.003(3) 0.005(3) 0.017(3)
C9 0.081(3) 0.056(3) 0.048(3) 0.004(3) 0.001(3) -0.002(2)
C10 0.090(3) 0.078(4) 0.048(3) 0.011(3) 0.008(3) 0.004(3)
C11 0.083(3) 0.056(3) 0.068(3) -0.005(3) -0.020(3) 0.008(2)
C12 0.075(3) 0.068(3) 0.071(3) -0.007(3) -0.014(3) 0.018(3)
C13 0.071(3) 0.059(3) 0.067(3) -0.003(3) -0.021(3) 0.008(2)
C14 0.073(3) 0.057(3) 0.067(3) -0.014(3) -0.028(3) 0.019(2)
C15 0.080(3) 0.085(4) 0.105(4) 0.004(3) -0.018(3) 0.044(3)
C16 0.086(4) 0.087(4) 0.130(5) 0.011(4) -0.019(4) 0.041(4)
C17 0.067(3) 0.083(3) 0.090(3) -0.004(3) -0.017(3) 0.026(3)
C18 0.111(4) 0.066(4) 0.067(3) 0.004(3) -0.005(3) -0.017(3)
C19 0.131(5) 0.094(4) 0.057(3) 0.002(4) -0.029(3) 0.003(3)
C20 0.090(4) 0.084(4) 0.093(4) 0.000(4) 0.004(4) -0.009(4)
C21 0.124(5) 0.119(5) 0.053(3) 0.015(4) 0.025(3) 0.011(3)
C22 0.065(3) 0.082(4) 0.087(4) -0.006(3) -0.012(3) -0.020(3)
C23 0.107(4) 0.147(5) 0.113(4) 0.004(4) 0.003(4) 0.031(4)
C24 0.058(3) 0.122(5) 0.100(4) -0.011(3) -0.013(3) 0.011(4)
C25 0.095(4) 0.164(6) 0.132(5) -0.032(4) 0.003(4) 0.000(5)
C26 0.077(4) 0.204(7) 0.098(5) -0.021(5) 0.000(4) -0.008(5)
C27 0.070(3) 0.116(4) 0.054(3) -0.015(3) -0.012(3) 0.004(3)
C28 0.051(3) 0.090(4) 0.053(3) 0.005(3) 0.000(3) 0.003(3)
C29 0.049(3) 0.080(3) 0.053(3) -0.003(3) 0.003(2) -0.003(3)
C30 0.039(2) 0.049(3) 0.042(2) -0.008(2) 0.001(2) -0.002(2)
C31 0.040(2) 0.041(2) 0.045(2) 0.001(2) 0.003(2) 0.002(2)
C32 0.038(2) 0.050(3) 0.053(3) -0.006(2) 0.000(2) 0.002(2)
C33 0.039(2) 0.067(3) 0.050(3) -0.003(2) 0.000(2) 0.000(2)
C34 0.048(3) 0.083(3) 0.055(3) -0.016(3) 0.005(2) 0.002(3)
C35 0.050(2) 0.054(3) 0.047(2) -0.010(2) 0.004(2) -0.002(2)
C36 0.050(3) 0.063(3) 0.043(2) -0.009(2) 0.002(2) -0.007(2)
C37 0.049(2) 0.054(3) 0.047(3) -0.011(2) 0.002(2) 0.001(2)
C38 0.041(2) 0.065(3) 0.052(3) -0.004(2) 0.002(2) 0.005(2)
C39 0.034(2) 0.053(3) 0.042(2) 0.002(2) 0.0011(19) 0.007(2)
C40 0.039(2) 0.055(3) 0.044(2) -0.002(2) -0.004(2) 0.013(2)
C41 0.045(2) 0.061(3) 0.054(3) -0.001(2) 0.000(2) 0.001(2)
C42 0.050(3) 0.072(3) 0.049(3) 0.001(3) -0.002(3) 0.016(2)
C43 0.044(2) 0.090(3) 0.046(3) -0.007(2) -0.003(2) 0.011(2)
C44 0.073(3) 0.050(3) 0.063(3) -0.007(3) 0.003(3) -0.007(2)
C45 0.064(3) 0.065(3) 0.078(3) 0.024(3) -0.009(3) -0.007(3)
C46 0.078(3) 0.073(4) 0.053(3) -0.014(3) 0.002(3) 0.007(3)
C47 0.065(3) 0.087(4) 0.064(3) 0.008(3) 0.024(3) -0.020(3)
C48 0.060(3) 0.052(3) 0.052(3) -0.005(2) -0.001(2) -0.002(2)
C49 0.071(3) 0.102(4) 0.073(3) 0.008(3) 0.012(3) 0.019(3)
C50 0.046(3) 0.103(4) 0.045(3) 0.000(3) 0.003(2) 0.008(3)
C51 0.075(3) 0.119(4) 0.072(3) -0.009(3) 0.015(3) -0.025(3)
C52 0.091(4) 0.135(5) 0.070(4) 0.014(4) 0.007(4) -0.033(4)
C53 0.052(3) 0.052(3) 0.075(3) 0.003(3) 0.000(3) -0.009(3)
C54 0.055(3) 0.050(3) 0.070(3) 0.008(2) 0.007(3) -0.001(2)
C55 0.049(2) 0.053(3) 0.060(3) 0.011(2) 0.008(2) 0.000(2)
C56 0.045(2) 0.045(2) 0.037(2) 0.008(2) 0.001(2) 0.000(2)
C57 0.042(2) 0.047(2) 0.037(2) 0.003(2) -0.0050(19) -0.0012(19)
C58 0.049(2) 0.047(3) 0.046(2) 0.002(2) -0.005(2) 0.000(2)
C59 0.053(3) 0.047(3) 0.045(3) 0.003(2) -0.002(2) 0.005(2)
C60 0.062(3) 0.065(3) 0.045(3) 0.015(3) 0.001(2) 0.003(2)
C61 0.048(2) 0.049(3) 0.046(2) 0.011(2) -0.002(2) -0.005(2)
C62 0.063(3) 0.082(3) 0.054(3) 0.033(3) -0.004(3) -0.017(3)
C63 0.061(3) 0.053(3) 0.040(2) 0.003(2) -0.004(2) 0.002(2)
C64 0.067(3) 0.041(3) 0.039(2) 0.008(2) -0.001(2) -0.007(2)
C65 0.053(2) 0.039(2) 0.043(2) 0.005(2) -0.003(2) -0.004(2)
C66 0.050(2) 0.036(2) 0.042(2) -0.004(2) -0.010(2) -0.002(2)
C67 0.068(3) 0.040(3) 0.055(3) -0.001(2) 0.001(2) 0.001(2)
C68 0.079(3) 0.040(3) 0.050(3) 0.006(3) -0.008(3) -0.012(2)
C69 0.069(3) 0.038(3) 0.051(3) 0.006(2) -0.003(2) -0.011(2)
C70 0.040(3) 0.066(3) 0.060(3) 0.010(2) -0.003(2) -0.002(2)
C71 0.054(3) 0.059(3) 0.086(4) -0.006(3) 0.008(3) 0.000(3)
C72 0.088(4) 0.112(5) 0.117(5) 0.043(4) -0.043(4) -0.070(4)
C73 0.139(5) 0.149(6) 0.063(4) 0.092(5) 0.040(4) 0.029(4)
C74 0.048(3) 0.047(3) 0.054(3) 0.005(2) 0.001(2) -0.011(2)
C75 0.083(4) 0.080(4) 0.074(4) 0.004(3) 0.026(3) -0.009(3)
C76 0.075(3) 0.053(3) 0.056(3) 0.005(3) 0.011(3) -0.009(2)
C77 0.082(4) 0.080(4) 0.082(4) 0.013(3) 0.013(3) -0.012(3)
C78 0.083(4) 0.095(4) 0.103(4) 0.005(4) 0.033(4) -0.028(4)

loop_
_atom_type_symbol
_atom_type_description
_atom_type_scat_dispersion_real
_atom_type_scat_dispersion_imag
_atom_type_scat_source
C C 0.0033 0.0000 'International Tables Vol C Tables 4.2.6.8 and 6.1.1.4'
H H 0.0000 0.0000 'International Tables Vol C Tables 4.2.6.8 and 6.1.1.4'
O O 0.0106 0.0000 'International Tables Vol C Tables 4.2.6.8 and 6.1.1.4'

loop_
_geom_angle_atom_site_label_1
_geom_angle_atom_site_label_2
_geom_angle_atom_site_label_3
_geom_angle
C1 O1 C10 123.0(4)
C15 O4 C14 61.2(3)
C16 O5 C17 118.7(5)
C23 O7 C26 103.9(7)
C27 O8 C36 121.3(4)
C41 O11 C40 61.4(3)
C42 O12 C43 120.7(4)
C52 O14 C49 105.7(5)
C53 O15 C62 124.6(4)
C67 O18 C66 60.7(3)
C68 O19 C69 119.8(4)
C75 O21 C78 106.5(5)
O2 C1 O1 117.7(5)
O2 C1 C2 122.0(5)
O1 C1 C2 120.0(5)
C3 C2 C1 127.3(5)
C3 C2 H2 116.3
C1 C2 H2 116.3
C2 C3 C4 129.7(5)
C2 C3 H3 115.2
C4 C3 H3 115.2
C3 C4 C9 106.0(4)
C3 C4 C5 104.2(4)
C9 C4 C5 107.1(4)
C3 C4 C18 108.8(4)
C9 C4 C18 116.1(4)
C5 C4 C18 113.7(4)
C11 C5 C4 117.3(4)
C11 C5 C6 106.5(4)
C4 C5 C6 118.5(4)
C11 C5 H5 104.3
C4 C5 H5 104.3
C6 C5 H5 104.3
C7 C6 C14 114.4(4)
C7 C6 C19 105.9(4)
C14 C6 C19 109.0(4)
C7 C6 C5 105.7(4)
C14 C6 C5 108.0(4)
C19 C6 C5 114.0(4)
O3 C7 C8 121.5(5)
O3 C7 C6 123.8(5)
C8 C7 C6 114.7(5)
C7 C8 C9 113.7(4)
C7 C8 H8A 108.8
C9 C8 H8A 108.8
C7 C8 H8B 108.8
C9 C8 H8B 108.8
H8A C8 H8B 107.7
C4 C9 C8 114.8(4)
C4 C9 C10 117.9(4)
C8 C9 C10 108.3(4)
C4 C9 H9 104.8
C8 C9 H9 104.8
C10 C9 H9 104.8
O1 C10 C21 101.2(4)
O1 C10 C20 106.9(4)
C21 C10 C20 109.9(5)
O1 C10 C9 114.0(4)
C21 C10 C9 115.3(5)
C20 C10 C9 109.1(4)
C12 C11 C5 110.9(4)
C12 C11 H11A 109.5
C5 C11 H11A 109.5
C12 C11 H11B 109.5
C5 C11 H11B 109.5
H11A C11 H11B 108.1
C11 C12 C13 113.4(4)
C11 C12 H12A 108.9
C13 C12 H12A 108.9
C11 C12 H12B 108.9
C13 C12 H12B 108.9
H12A C12 H12B 107.7
C14 C13 C22 110.7(4)
C14 C13 C12 109.1(4)
C22 C13 C12 113.3(4)
C14 C13 C17 108.9(4)
C22 C13 C17 108.6(5)
C12 C13 C17 106.1(4)
O4 C14 C15 57.8(3)
O4 C14 C13 111.0(4)
C15 C14 C13 116.1(5)
O4 C14 C6 114.9(4)
C15 C14 C6 120.7(5)
C13 C14 C6 119.7(4)
O4 C15 C14 61.0(3)
O4 C15 C16 116.1(5)
C14 C15 C16 118.7(6)
O4 C15 H15 116.5
C14 C15 H15 116.5
C16 C15 H15 116.5
O6 C16 O5 120.0(8)
O6 C16 C15 119.6(7)
O5 C16 C15 120.3(6)
O5 C17 C24 106.3(5)
O5 C17 C13 110.6(4)
C24 C17 C13 115.3(4)
O5 C17 H17 108.1
C24 C17 H17 108.1
C13 C17 H17 108.1
C4 C18 H18A 109.5
C4 C18 H18B 109.5
H18A C18 H18B 109.5
C4 C18 H18C 109.5
H18A C18 H18C 109.5
H18B C18 H18C 109.5
C6 C19 H19A 109.5
C6 C19 H19B 109.5
H19A C19 H19B 109.5
C6 C19 H19C 109.5
H19A C19 H19C 109.5
H19B C19 H19C 109.5
C10 C20 H20A 109.5
C10 C20 H20B 109.5
H20A C20 H20B 109.5
C10 C20 H20C 109.5
H20A C20 H20C 109.5
H20B C20 H20C 109.5
C10 C21 H21A 109.5
C10 C21 H21B 109.5
H21A C21 H21B 109.5
C10 C21 H21C 109.5
H21A C21 H21C 109.5
H21B C21 H21C 109.5
C13 C22 H22A 109.5
C13 C22 H22B 109.5
H22A C22 H22B 109.5
C13 C22 H22C 109.5
H22A C22 H22C 109.5
H22B C22 H22C 109.5
O7 C23 C24 112.1(8)
O7 C23 H23 123.9
C24 C23 H23 123.9
C23 C24 C25 102.8(7)
C23 C24 C17 123.5(7)
C25 C24 C17 133.7(7)
C26 C25 C24 114.5(9)
C26 C25 H25 122.8
C24 C25 H25 122.8
C25 C26 O7 106.7(8)
C25 C26 H26 126.7
O7 C26 H26 126.7
O9 C27 O8 117.5(5)
O9 C27 C28 121.4(6)
O8 C27 C28 120.7(5)
C29 C28 C27 126.6(5)
C29 C28 H28 116.7
C27 C28 H28 116.7
C28 C29 C30 129.9(4)
C28 C29 H29 115.1
C30 C29 H29 115.1
C29 C30 C31 104.6(3)
C29 C30 C44 108.2(4)
C31 C30 C44 114.2(4)
C29 C30 C35 106.3(3)
C31 C30 C35 106.4(3)
C44 C30 C35 116.2(4)
C37 C31 C30 118.3(3)
C37 C31 C32 106.7(3)
C30 C31 C32 117.8(3)
C37 C31 H31 104.0
C30 C31 H31 104.0
C32 C31 H31 104.0
C33 C32 C45 107.9(4)
C33 C32 C31 104.7(3)
C45 C32 C31 114.6(4)
C33 C32 C40 113.5(4)
C45 C32 C40 107.8(4)
C31 C32 C40 108.5(3)
O10 C33 C34 121.1(4)
O10 C33 C32 123.6(4)
C34 C33 C32 115.3(4)
C33 C34 C35 115.1(4)
C33 C34 H34A 108.5
C35 C34 H34A 108.5
C33 C34 H34B 108.5
C35 C34 H34B 108.5
H34A C34 H34B 107.5
C34 C35 C36 109.9(3)
C34 C35 C30 114.2(3)
C36 C35 C30 117.9(4)
C34 C35 H35 104.4
C36 C35 H35 104.4
C30 C35 H35 104.4
O8 C36 C47 101.1(4)
O8 C36 C46 107.0(4)
C47 C36 C46 110.2(4)
O8 C36 C35 112.4(3)
C47 C36 C35 115.6(4)
C46 C36 C35 110.0(4)
C38 C37 C31 108.2(4)
C38 C37 H37A 110.1
C31 C37 H37A 110.1
C38 C37 H37B 110.1
C31 C37 H37B 110.1
H37A C37 H37B 108.4
C37 C38 C39 114.6(3)
C37 C38 H38A 108.6
C39 C38 H38A 108.6
C37 C38 H38B 108.6
C39 C38 H38B 108.6
H38A C38 H38B 107.6
C40 C39 C48 111.0(3)
C40 C39 C43 107.4(3)
C48 C39 C43 110.6(4)
C40 C39 C38 107.7(3)
C48 C39 C38 112.4(3)
C43 C39 C38 107.5(3)
O11 C40 C41 58.4(3)
O11 C40 C39 112.2(3)
C41 C40 C39 117.1(4)
O11 C40 C32 115.1(4)
C41 C40 C32 120.1(4)
C39 C40 C32 118.7(3)
O11 C41 C40 60.2(3)
O11 C41 C42 116.2(4)
C40 C41 C42 120.0(4)
O11 C41 H41 116.2
C40 C41 H41 116.2
C42 C41 H41 116.2
O13 C42 O12 119.4(5)
O13 C42 C41 123.5(5)
O12 C42 C41 117.1(4)
O12 C43 C50 103.4(4)
O12 C43 C39 111.3(3)
C50 C43 C39 115.8(4)
O12 C43 H43 108.7
C50 C43 H43 108.7
C39 C43 H43 108.7
C30 C44 H44A 109.5
C30 C44 H44B 109.5
H44A C44 H44B 109.5
C30 C44 H44C 109.5
H44A C44 H44C 109.5
H44B C44 H44C 109.5
C32 C45 H45A 109.5
C32 C45 H45B 109.5
H45A C45 H45B 109.5
C32 C45 H45C 109.5
H45A C45 H45C 109.5
H45B C45 H45C 109.5
C36 C46 H46A 109.5
C36 C46 H46B 109.5
H46A C46 H46B 109.5
C36 C46 H46C 109.5
H46A C46 H46C 109.5
H46B C46 H46C 109.5
C36 C47 H47A 109.5
C36 C47 H47B 109.5
H47A C47 H47B 109.5
C36 C47 H47C 109.5
H47A C47 H47C 109.5
H47B C47 H47C 109.5
C39 C48 H48A 109.5
C39 C48 H48B 109.5
H48A C48 H48B 109.5
C39 C48 H48C 109.5
H48A C48 H48C 109.5
H48B C48 H48C 109.5
C50 C49 O14 111.2(6)
C50 C49 H49 124.4
O14 C49 H49 124.4
C49 C50 C51 104.0(5)
C49 C50 C43 127.1(6)
C51 C50 C43 128.7(5)
C52 C51 C50 107.1(6)
C52 C51 H51 126.4
C50 C51 H51 126.4
C51 C52 O14 111.9(7)
C51 C52 H52 124.1
O14 C52 H52 124.1
O16 C53 O15 117.9(5)
O16 C53 C54 122.3(5)
O15 C53 C54 119.4(5)
C55 C54 C53 126.7(5)
C55 C54 H54 116.7
C53 C54 H54 116.7
C54 C55 C56 126.6(4)
C54 C55 H55 116.7
C56 C55 H55 116.7
C55 C56 C70 110.5(3)
C55 C56 C57 105.8(3)
C70 C56 C57 113.4(4)
C55 C56 C61 104.7(3)
C70 C56 C61 115.6(3)
C57 C56 C61 106.1(3)
C63 C57 C56 118.0(3)
C63 C57 C58 108.0(3)
C56 C57 C58 117.1(3)
C63 C57 H57 104.0
C56 C57 H57 104.0
C58 C57 H57 104.0
C59 C58 C66 112.7(3)
C59 C58 C71 106.6(4)
C66 C58 C71 108.0(4)
C59 C58 C57 106.0(3)
C66 C58 C57 108.5(3)
C71 C58 C57 115.2(4)
O17 C59 C60 121.9(4)
O17 C59 C58 124.0(4)
C60 C59 C58 114.1(4)
C59 C60 C61 115.2(4)
C59 C60 H60A 108.5
C61 C60 H60A 108.5
C59 C60 H60B 108.5
C61 C60 H60B 108.5
H60A C60 H60B 107.5
C60 C61 C56 114.2(3)
C60 C61 C62 111.2(3)
C56 C61 C62 116.8(3)
C60 C61 H61 104.3
C56 C61 H61 104.3
C62 C61 H61 104.3
O15 C62 C73 100.2(4)
O15 C62 C72 106.1(4)
C73 C62 C72 111.4(5)
O15 C62 C61 115.3(4)
C73 C62 C61 114.6(5)
C72 C62 C61 108.8(4)
C57 C63 C64 109.2(3)
C57 C63 H63A 109.8
C64 C63 H63A 109.8
C57 C63 H63B 109.8
C64 C63 H63B 109.8
H63A C63 H63B 108.3
C63 C64 C65 114.5(4)
C63 C64 H64A 108.6
C65 C64 H64A 108.6
C63 C64 H64B 108.6
C65 C64 H64B 108.6
H64A C64 H64B 107.6
C66 C65 C69 108.0(4)
C66 C65 C74 110.7(3)
C69 C65 C74 109.6(3)
C66 C65 C64 108.1(3)
C69 C65 C64 107.7(3)
C74 C65 C64 112.7(4)
O18 C66 C67 58.9(3)
O18 C66 C58 115.7(3)
C67 C66 C58 120.1(4)
O18 C66 C65 109.8(3)
C67 C66 C65 116.1(4)
C58 C66 C65 119.9(4)
O18 C67 C66 60.4(3)
O18 C67 C68 118.7(4)
C66 C67 C68 118.2(4)
O18 C67 H67 116.0
C66 C67 H67 116.0
C68 C67 H67 116.0
O20 C68 O19 119.7(5)
O20 C68 C67 121.9(5)
O19 C68 C67 118.2(5)
O19 C69 C76 105.1(4)
O19 C69 C65 110.4(3)
C76 C69 C65 115.6(4)
O19 C69 H69 108.5
C76 C69 H69 108.5
C65 C69 H69 108.5
C56 C70 H70A 109.5
C56 C70 H70B 109.5
H70A C70 H70B 109.5
C56 C70 H70C 109.5
H70A C70 H70C 109.5
H70B C70 H70C 109.5
C58 C71 H71A 109.5
C58 C71 H71B 109.5
H71A C71 H71B 109.5
C58 C71 H71C 109.5
H71A C71 H71C 109.5
H71B C71 H71C 109.5
C62 C72 H72A 109.5
C62 C72 H72B 109.5
H72A C72 H72B 109.5
C62 C72 H72C 109.5
H72A C72 H72C 109.5
H72B C72 H72C 109.5
C62 C73 H73A 109.5
C62 C73 H73B 109.5
H73A C73 H73B 109.5
C62 C73 H73C 109.5
H73A C73 H73C 109.5
H73B C73 H73C 109.5
C65 C74 H74A 109.5
C65 C74 H74B 109.5
H74A C74 H74B 109.5
C65 C74 H74C 109.5
H74A C74 H74C 109.5
H74B C74 H74C 109.5
C76 C75 O21 110.8(5)
C76 C75 H75 124.6
O21 C75 H75 124.6
C75 C76 C77 106.2(5)
C75 C76 C69 125.0(5)
C77 C76 C69 128.8(5)
C78 C77 C76 107.2(6)
C78 C77 H77 126.4
C76 C77 H77 126.4
C77 C78 O21 109.2(5)
C77 C78 H78 125.4
O21 C78 H78 125.4

loop_
_geom_bond_atom_site_label_1
_geom_bond_atom_site_label_2
_geom_bond_distance
O1 C1 1.352(6)
O1 C10 1.471(6)
O2 C1 1.219(6)
O3 C7 1.198(6)
O4 C15 1.420(7)
O4 C14 1.466(5)
O5 C16 1.325(7)
O5 C17 1.468(6)
O6 C16 1.222(7)
O7 C23 1.339(8)
O7 C26 1.482(9)
O8 C27 1.353(6)
O8 C36 1.463(5)
O9 C27 1.210(6)
O10 C33 1.233(5)
O11 C41 1.423(5)
O11 C40 1.449(5)
O12 C42 1.347(5)
O12 C43 1.460(5)
O13 C42 1.190(5)
O14 C52 1.317(7)
O14 C49 1.358(6)
O15 C53 1.353(6)
O15 C62 1.465(5)
O16 C53 1.216(5)
O17 C59 1.203(5)
O18 C67 1.438(5)
O18 C66 1.460(5)
O19 C68 1.339(5)
O19 C69 1.467(5)
O20 C68 1.209(5)
O21 C75 1.360(6)
O21 C78 1.364(7)
C1 C2 1.444(7)
C2 C3 1.312(6)
C2 H2 0.9300
C3 C4 1.512(6)
C3 H3 0.9300
C4 C9 1.538(6)
C4 C5 1.554(7)
C4 C18 1.562(6)
C5 C11 1.527(6)
C5 C6 1.566(6)
C5 H5 0.9800
C6 C7 1.521(7)
C6 C14 1.539(7)
C6 C19 1.554(7)
C7 C8 1.516(7)
C8 C9 1.548(6)
C8 H8A 0.9700
C8 H8B 0.9700
C9 C10 1.560(7)
C9 H9 0.9800
C10 C21 1.514(6)
C10 C20 1.537(7)
C11 C12 1.523(6)
C11 H11A 0.9700
C11 H11B 0.9700
C12 C13 1.551(7)
C12 H12A 0.9700
C12 H12B 0.9700
C13 C14 1.510(7)
C13 C22 1.534(6)
C13 C17 1.562(7)
C14 C15 1.471(7)
C15 C16 1.475(9)
C15 H15 0.9800
C17 C24 1.482(8)
C17 H17 0.9800
C18 H18A 0.9600
C18 H18B 0.9600
C18 H18C 0.9600
C19 H19A 0.9600
C19 H19B 0.9600
C19 H19C 0.9600
C20 H20A 0.9600
C20 H20B 0.9600
C20 H20C 0.9600
C21 H21A 0.9600
C21 H21B 0.9600
C21 H21C 0.9600
C22 H22A 0.9600
C22 H22B 0.9600
C22 H22C 0.9600
C23 C24 1.369(9)
C23 H23 0.9300
C24 C25 1.398(9)
C25 C26 1.237(9)
C25 H25 0.9300
C26 H26 0.9300
C27 C28 1.418(7)
C28 C29 1.316(6)
C28 H28 0.9300
C29 C30 1.525(6)
C29 H29 0.9300
C30 C31 1.542(5)
C30 C44 1.546(6)
C30 C35 1.571(6)
C31 C37 1.532(5)
C31 C32 1.551(5)
C31 H31 0.9800
C32 C33 1.513(6)
C32 C45 1.546(6)
C32 C40 1.552(6)
C33 C34 1.502(6)
C34 C35 1.544(6)
C34 H34A 0.9700
C34 H34B 0.9700
C35 C36 1.557(6)
C35 H35 0.9800
C36 C47 1.515(6)
C36 C46 1.517(6)
C37 C38 1.520(6)
C37 H37A 0.9700
C37 H37B 0.9700
C38 C39 1.551(5)
C38 H38A 0.9700
C38 H38B 0.9700
C39 C40 1.526(5)
C39 C48 1.533(6)
C39 C43 1.545(5)
C40 C41 1.466(6)
C41 C42 1.488(6)
C41 H41 0.9800
C43 C50 1.510(7)
C43 H43 0.9800
C44 H44A 0.9600
C44 H44B 0.9600
C44 H44C 0.9600
C45 H45A 0.9600
C45 H45B 0.9600
C45 H45C 0.9600
C46 H46A 0.9600
C46 H46B 0.9600
C46 H46C 0.9600
C47 H47A 0.9600
C47 H47B 0.9600
C47 H47C 0.9600
C48 H48A 0.9600
C48 H48B 0.9600
C48 H48C 0.9600
C49 C50 1.340(6)
C49 H49 0.9300
C50 C51 1.420(7)
C51 C52 1.314(7)
C51 H51 0.9300
C52 H52 0.9300
C53 C54 1.441(6)
C54 C55 1.329(6)
C54 H54 0.9300
C55 C56 1.523(6)
C55 H55 0.9300
C56 C70 1.543(6)
C56 C57 1.549(5)
C56 C61 1.552(5)
C57 C63 1.536(5)
C57 C58 1.557(6)
C57 H57 0.9800
C58 C59 1.515(6)
C58 C66 1.531(6)
C58 C71 1.552(6)
C59 C60 1.515(6)
C60 C61 1.539(6)
C60 H60A 0.9700
C60 H60B 0.9700
C61 C62 1.562(6)
C61 H61 0.9800
C62 C73 1.493(7)
C62 C72 1.549(7)
C63 C64 1.539(6)
C63 H63A 0.9700
C63 H63B 0.9700
C64 C65 1.557(6)
C64 H64A 0.9700
C64 H64B 0.9700
C65 C66 1.532(6)
C65 C69 1.544(5)
C65 C74 1.544(6)
C66 C67 1.465(6)
C67 C68 1.476(6)
C67 H67 0.9800
C69 C76 1.486(6)
C69 H69 0.9800
C70 H70A 0.9600
C70 H70B 0.9600
C70 H70C 0.9600
C71 H71A 0.9600
C71 H71B 0.9600
C71 H71C 0.9600
C72 H72A 0.9600
C72 H72B 0.9600
C72 H72C 0.9600
C73 H73A 0.9600
C73 H73B 0.9600
C73 H73C 0.9600
C74 H74A 0.9600
C74 H74B 0.9600
C74 H74C 0.9600
C75 C76 1.347(7)
C75 H75 0.9300
C76 C77 1.404(7)
C77 C78 1.363(7)
C77 H77 0.9300
C78 H78 0.9300

loop_
_geom_hbond_atom_site_label_D
_geom_hbond_atom_site_label_H
_geom_hbond_atom_site_label_A
_geom_hbond_site_symmetry_A
_geom_hbond_distance_DH
_geom_hbond_distance_HA
_geom_hbond_distance_DA
_geom_hbond_angle_DHA
_geom_hbond_publ_flag
C18 H18A O1 . 0.96 2.46 3.041(7) 118.9 yes
C22 H22A O5 . 0.96 2.55 2.970(6) 106.5 yes
C44 H44B O8 . 0.96 2.49 3.033(6) 115.6 yes
C55 H55 O13 . 0.93 2.52 3.312(5) 142.7 yes
C61 H61 O10 . 0.97 2.57 3.448(4) 148.7 yes
C64 H64B O13 . 0.97 2.57 3.403(6) 143.8 yes
C70 H70C O15 . 0.96 2.56 2.925(5) 103.0 yes
C74 H74A O19 . 0.96 2.55 2.964(5) 106.0 yes
C9 H9 O17 3_646 0.98 2.53 3.460(6) 159.3 yes
C22 H22C O17 3_646 0.96 2.58 3.439(6) 148.8 yes
C23 H23 O2 1_655 0.93 2.48 3.188(8) 132.6 yes
C37 H37B O19 3_646 0.97 2.57 3.424(5) 146.8 yes
C37 H37B O20 3_646 0.97 2.58 3.299(5) 130.8 yes
C72 H72A O8 4_556 0.96 2.56 3.409(7) 147.9 yes
C73 H73B O21 2_664 0.96 2.55 3.430(7) 152.1 yes

loop_
_cod_related_entry_id
_cod_related_entry_database
_cod_related_entry_code
1 ChemSpider 106368
